data_7205608
loop_
_publ_author_name
'Prikhodchenko, Petr V.'
'Medvedev, Alexander G.'
'Tripol'skaya, Tatiana A.'
'Churakov, Andrei V.'
'Wolanov, Yitzhak'
'Howard, Judith A. K.'
'Lev, Ovadia'

_publ_section_title
;
 Crystal structures of natural amino acid perhydrates
;
_journal_issue 7
_journal_name_full CrystEngComm
_journal_page_first 2399
_journal_paper_doi 10.1039/c0ce00481b
_journal_volume 13
_journal_year 2011
_chemical_formula_moiety '2(C4 H9 N O2), 3(H2 O2)'
_chemical_formula_sum 'C8 H24 N2 O10'
_chemical_formula_weight 308.29
_chemical_name_common '2-aminobutyric acid hydrogen peroxide sesquisolvate'
_chemical_name_systematic
;
2-aminobutyric acid hydrogen peroxide sesquisolvate
;
_space_group_IT_number 2
_symmetry_cell_setting triclinic
_symmetry_space_group_name_Hall '-P 1'
_symmetry_space_group_name_H-M 'P -1'
_atom_sites_solution_hydrogens difmap
_atom_sites_solution_primary direct
_atom_sites_solution_secondary difmap
_audit_creation_method SHELXL-97
_cell_angle_alpha 81.813(3)
_cell_angle_beta 81.415(2)
_cell_angle_gamma 88.676(3)
_cell_formula_units_Z 2
_cell_length_a 8.0479(14)
_cell_length_b 9.6064(17)
_cell_length_c 9.7464(17)
_cell_measurement_reflns_used 2888
_cell_measurement_temperature 150(2)
_cell_measurement_theta_max 30.050
_cell_measurement_theta_min 2.142
_cell_volume 737.5(2)
_computing_structure_refinement 'SHELXL-97 (Sheldrick, 1997)'
_computing_structure_solution 'SHELXS-97 (Sheldrick, 1990)'
_diffrn_ambient_temperature 150(2)
_diffrn_measured_fraction_theta_full 0.999
_diffrn_measured_fraction_theta_max 0.999
_diffrn_measurement_device_type 'Bruker SMART APEX II'
_diffrn_measurement_method \w
_diffrn_radiation_monochromator graphite
_diffrn_radiation_source 'fine-focus sealed tube'
_diffrn_radiation_type MoK\a
_diffrn_radiation_wavelength 0.71073
_diffrn_reflns_av_R_equivalents 0.0229
_diffrn_reflns_av_sigmaI/netI 0.0308
_diffrn_reflns_limit_h_max 10
_diffrn_reflns_limit_h_min -10
_diffrn_reflns_limit_k_max 12
_diffrn_reflns_limit_k_min -12
_diffrn_reflns_limit_l_max 12
_diffrn_reflns_limit_l_min -12
_diffrn_reflns_number 7086
_diffrn_reflns_theta_full 27.00
_diffrn_reflns_theta_max 27.00
_diffrn_reflns_theta_min 2.13
_diffrn_standards_decay_% 0
_diffrn_standards_interval_time 0
_diffrn_standards_number 0
_exptl_absorpt_coefficient_mu 0.128
_exptl_absorpt_correction_T_max 0.9627
_exptl_absorpt_correction_T_min 0.9507
_exptl_absorpt_correction_type multi-scan
_exptl_absorpt_process_details 'SADABS (Bruker, 2004)'
_exptl_crystal_colour colourless
_exptl_crystal_density_diffrn 1.388
_exptl_crystal_density_method 'not measured'
_exptl_crystal_description block
_exptl_crystal_F_000 332
_exptl_crystal_size_max 0.40
_exptl_crystal_size_mid 0.40
_exptl_crystal_size_min 0.30
_refine_diff_density_max 0.374
_refine_diff_density_min -0.243
_refine_diff_density_rms 0.052
_refine_ls_extinction_method none
_refine_ls_goodness_of_fit_ref 1.073
_refine_ls_hydrogen_treatment mixed
_refine_ls_matrix_type full
_refine_ls_number_parameters 231
_refine_ls_number_reflns 3224
_refine_ls_number_restraints 0
_refine_ls_restrained_S_all 1.073
_refine_ls_R_factor_all 0.0404
_refine_ls_R_factor_gt 0.0349
_refine_ls_shift/su_max 0.001
_refine_ls_shift/su_mean 0.000
_refine_ls_structure_factor_coef Fsqd
_refine_ls_weighting_details 'calc w=1/[\s^2^(Fo^2^)+(0.0511P)^2^+0.0854P] where P=(Fo^2^+2Fc^2^)/3'
_refine_ls_weighting_scheme calc
_refine_ls_wR_factor_gt 0.0908
_refine_ls_wR_factor_ref 0.0940
_reflns_number_gt 2805
_reflns_number_total 3224
_reflns_threshold_expression I>2\s(I)
_cod_data_source_file c0ce00481b.txt
_cod_data_source_block Abu98
_cod_database_code 7205608

loop_
_symmetry_equiv_pos_as_xyz
'x, y, z'
'-x, -y, -z'

loop_
_atom_site_label
_atom_site_type_symbol
_atom_site_fract_x
_atom_site_fract_y
_atom_site_fract_z
_atom_site_U_iso_or_equiv
_atom_site_adp_type
_atom_site_occupancy
_atom_site_symmetry_multiplicity
_atom_site_calc_flag
_atom_site_refinement_flags
_atom_site_disorder_assembly
_atom_site_disorder_group
O1 O 0.24748(11) 0.40385(10) 0.90137(9) 0.0219(2) Uani 1 1 d . . .
O2 O 0.26801(12) 0.43121(10) 0.74814(9) 0.0246(2) Uani 1 1 d . . .
O3 O 0.38402(11) 0.24960(10) 0.50232(9) 0.0222(2) Uani 1 1 d . . .
O4 O 0.45927(11) 0.35655(9) 0.38879(9) 0.0216(2) Uani 1 1 d . . .
O5 O 0.11510(12) 0.24548(9) 0.17886(9) 0.0220(2) Uani 1 1 d . . .
O6 O 0.09043(12) 0.39197(9) 0.20486(10) 0.0251(2) Uani 1 1 d . . .
N1 N 0.64366(13) 0.35033(12) 0.63270(11) 0.0165(2) Uani 1 1 d . . .
O11 O 0.95753(11) 0.33642(9) 0.70905(9) 0.0201(2) Uani 1 1 d . . .
O12 O 1.08226(10) 0.34932(10) 0.48742(9) 0.0216(2) Uani 1 1 d . . .
C11 C 0.95512(14) 0.33690(12) 0.58102(12) 0.0153(2) Uani 1 1 d . . .
C12 C 0.78928(14) 0.31311(12) 0.52976(12) 0.0151(2) Uani 1 1 d . . .
H12 H 0.7865 0.3758 0.4389 0.018 Uiso 1 1 calc R . .
C13 C 0.77964(16) 0.16026(13) 0.50356(13) 0.0210(3) Uani 1 1 d . . .
H13A H 0.6709 0.1461 0.4717 0.025 Uiso 1 1 calc R . .
H13B H 0.8700 0.1439 0.4267 0.025 Uiso 1 1 calc R . .
C14 C 0.7960(2) 0.05103(14) 0.63073(16) 0.0338(3) Uani 1 1 d . . .
H14A H 0.7862 -0.0435 0.6059 0.051 Uiso 1 1 calc R . .
H14B H 0.7066 0.0656 0.7075 0.051 Uiso 1 1 calc R . .
H14C H 0.9057 0.0608 0.6605 0.051 Uiso 1 1 calc R . .
N2 N 0.86606(13) 0.33972(12) 0.00153(11) 0.0168(2) Uani 1 1 d . . .
O21 O 0.45150(11) 0.24676(10) 0.15381(9) 0.0248(2) Uani 1 1 d . . .
O22 O 0.55606(10) 0.29757(10) -0.07233(9) 0.0219(2) Uani 1 1 d . . .
C21 C 0.57038(14) 0.26394(12) 0.05425(12) 0.0154(2) Uani 1 1 d . . .
C22 C 0.74790(14) 0.23550(12) 0.09110(12) 0.0149(2) Uani 1 1 d . . .
H22 H 0.7477 0.2462 0.1917 0.018 Uiso 1 1 calc R . .
C23 C 0.80658(16) 0.08701(13) 0.06807(15) 0.0249(3) Uani 1 1 d . . .
H23A H 0.8050 0.0763 -0.0313 0.030 Uiso 1 1 calc R . .
H23B H 0.9242 0.0749 0.0863 0.030 Uiso 1 1 calc R . .
C24 C 0.6994(2) -0.02804(16) 0.1608(2) 0.0445(4) Uani 1 1 d . . .
H24A H 0.7489 -0.1201 0.1467 0.067 Uiso 1 1 calc R . .
H24B H 0.5855 -0.0232 0.1363 0.067 Uiso 1 1 calc R . .
H24C H 0.6949 -0.0151 0.2593 0.067 Uiso 1 1 calc R . .
H1 H 0.342(3) 0.364(2) 0.912(2) 0.056(6) Uiso 1 1 d . . .
H2 H 0.173(2) 0.3928(19) 0.7379(19) 0.044(5) Uiso 1 1 d . . .
H3 H 0.278(2) 0.2789(18) 0.5119(18) 0.039(5) Uiso 1 1 d . . .
H4 H 0.457(2) 0.317(2) 0.313(2) 0.048(5) Uiso 1 1 d . . .
H5 H 0.224(2) 0.2477(18) 0.1582(18) 0.040(5) Uiso 1 1 d . . .
H6 H 0.081(2) 0.3784(18) 0.301(2) 0.043(5) Uiso 1 1 d . . .
H1A H 0.6313(19) 0.4484(18) 0.6274(16) 0.027(4) Uiso 1 1 d . . .
H1B H 0.6502(19) 0.3166(16) 0.7221(17) 0.025(4) Uiso 1 1 d . . .
H1C H 0.546(2) 0.3188(18) 0.6143(17) 0.035(4) Uiso 1 1 d . . .
H2A H 0.868(2) 0.3393(17) -0.0867(19) 0.033(4) Uiso 1 1 d . . .
H2B H 0.835(2) 0.4268(18) 0.0198(16) 0.027(4) Uiso 1 1 d . . .
H2C H 0.965(2) 0.3233(16) 0.0261(16) 0.029(4) Uiso 1 1 d . . .

loop_
_atom_site_aniso_label
_atom_site_aniso_U_11
_atom_site_aniso_U_22
_atom_site_aniso_U_33
_atom_site_aniso_U_23
_atom_site_aniso_U_13
_atom_site_aniso_U_12
O1 0.0198(5) 0.0322(5) 0.0150(4) -0.0054(4) -0.0055(4) 0.0066(4)
O2 0.0190(5) 0.0384(5) 0.0143(4) 0.0049(4) -0.0035(4) -0.0050(4)
O3 0.0153(4) 0.0291(5) 0.0203(5) 0.0012(4) -0.0009(3) -0.0008(4)
O4 0.0194(4) 0.0264(5) 0.0176(4) -0.0011(4) 0.0000(4) -0.0022(4)
O5 0.0177(5) 0.0228(5) 0.0261(5) -0.0048(4) -0.0041(4) 0.0010(4)
O6 0.0328(5) 0.0242(5) 0.0189(5) -0.0041(4) -0.0058(4) 0.0064(4)
N1 0.0120(5) 0.0234(6) 0.0144(5) -0.0032(4) -0.0024(4) 0.0027(4)
O11 0.0171(4) 0.0295(5) 0.0144(4) -0.0040(3) -0.0034(3) -0.0019(3)
O12 0.0135(4) 0.0350(5) 0.0159(4) -0.0028(4) -0.0011(3) 0.0007(4)
C11 0.0142(5) 0.0163(5) 0.0156(5) -0.0020(4) -0.0032(4) 0.0016(4)
C12 0.0119(5) 0.0196(6) 0.0135(5) -0.0024(4) -0.0008(4) 0.0014(4)
C13 0.0178(6) 0.0221(6) 0.0252(7) -0.0082(5) -0.0053(5) 0.0015(5)
C14 0.0428(9) 0.0198(7) 0.0393(8) -0.0007(6) -0.0110(7) -0.0010(6)
N2 0.0128(5) 0.0225(6) 0.0154(5) -0.0022(4) -0.0032(4) -0.0015(4)
O21 0.0138(4) 0.0421(6) 0.0174(4) -0.0039(4) 0.0008(3) -0.0002(4)
O22 0.0156(4) 0.0344(5) 0.0158(4) -0.0018(4) -0.0043(3) 0.0019(4)
C21 0.0135(5) 0.0175(6) 0.0160(6) -0.0041(4) -0.0034(4) 0.0010(4)
C22 0.0121(5) 0.0184(6) 0.0138(5) -0.0010(4) -0.0019(4) 0.0000(4)
C23 0.0210(6) 0.0210(6) 0.0345(7) -0.0074(5) -0.0079(5) 0.0048(5)
C24 0.0491(10) 0.0206(7) 0.0624(11) -0.0010(7) -0.0074(8) -0.0042(7)

loop_
_atom_type_symbol
_atom_type_description
_atom_type_scat_dispersion_real
_atom_type_scat_dispersion_imag
_atom_type_scat_source
C C 0.0033 0.0016 'International Tables Vol C Tables 4.2.6.8 and 6.1.1.4'
H H 0.0000 0.0000 'International Tables Vol C Tables 4.2.6.8 and 6.1.1.4'
N N 0.0061 0.0033 'International Tables Vol C Tables 4.2.6.8 and 6.1.1.4'
O O 0.0106 0.0060 'International Tables Vol C Tables 4.2.6.8 and 6.1.1.4'

loop_
_geom_angle_atom_site_label_1
_geom_angle_atom_site_label_2
_geom_angle_atom_site_label_3
_geom_angle
_geom_angle_site_symmetry_1
_geom_angle_site_symmetry_3
_geom_angle_publ_flag
O2 O1 H1 99.8(13) . . ?
O1 O2 H2 97.2(12) . . ?
O4 O3 H3 100.1(11) . . ?
O3 O4 H4 103.3(12) . . ?
O6 O5 H5 97.5(12) . . ?
O5 O6 H6 99.4(11) . . ?
C12 N1 H1A 110.9(10) . . ?
C12 N1 H1B 114.7(10) . . ?
H1A N1 H1B 107.2(14) . . ?
C12 N1 H1C 111.6(11) . . ?
H1A N1 H1C 105.6(14) . . ?
H1B N1 H1C 106.3(14) . . ?
O11 C11 O12 125.23(11) . . ?
O11 C11 C12 119.47(10) . . ?
O12 C11 C12 115.22(10) . . ?
N1 C12 C11 110.66(9) . . ?
N1 C12 C13 111.53(10) . . ?
C11 C12 C13 109.54(9) . . ?
N1 C12 H12 108.3 . . ?
C11 C12 H12 108.3 . . ?
C13 C12 H12 108.3 . . ?
C14 C13 C12 114.56(11) . . ?
C14 C13 H13A 108.6 . . ?
C12 C13 H13A 108.6 . . ?
C14 C13 H13B 108.6 . . ?
C12 C13 H13B 108.6 . . ?
H13A C13 H13B 107.6 . . ?
C13 C14 H14A 109.5 . . ?
C13 C14 H14B 109.5 . . ?
H14A C14 H14B 109.5 . . ?
C13 C14 H14C 109.5 . . ?
H14A C14 H14C 109.5 . . ?
H14B C14 H14C 109.5 . . ?
C22 N2 H2A 113.9(11) . . ?
C22 N2 H2B 108.9(10) . . ?
H2A N2 H2B 107.3(15) . . ?
C22 N2 H2C 107.5(10) . . ?
H2A N2 H2C 111.5(15) . . ?
H2B N2 H2C 107.5(14) . . ?
O22 C21 O21 125.65(11) . . ?
O22 C21 C22 117.60(10) . . ?
O21 C21 C22 116.71(10) . . ?
N2 C22 C23 109.29(10) . . ?
N2 C22 C21 109.14(9) . . ?
C23 C22 C21 111.18(9) . . ?
N2 C22 H22 109.1 . . ?
C23 C22 H22 109.1 . . ?
C21 C22 H22 109.1 . . ?
C24 C23 C22 113.53(12) . . ?
C24 C23 H23A 108.9 . . ?
C22 C23 H23A 108.9 . . ?
C24 C23 H23B 108.9 . . ?
C22 C23 H23B 108.9 . . ?
H23A C23 H23B 107.7 . . ?
C23 C24 H24A 109.5 . . ?
C23 C24 H24B 109.5 . . ?
H24A C24 H24B 109.5 . . ?
C23 C24 H24C 109.5 . . ?
H24A C24 H24C 109.5 . . ?
H24B C24 H24C 109.5 . . ?

loop_
_geom_bond_atom_site_label_1
_geom_bond_atom_site_label_2
_geom_bond_distance
_geom_bond_site_symmetry_2
_geom_bond_publ_flag
O1 O2 1.4640(12) . ?
O1 H1 0.86(2) . ?
O2 H2 0.88(2) . ?
O3 O4 1.4668(12) . ?
O3 H3 0.888(19) . ?
O4 H4 0.88(2) . ?
O5 O6 1.4689(12) . ?
O5 H5 0.871(19) . ?
O6 H6 0.921(19) . ?
N1 C12 1.4966(15) . ?
N1 H1A 0.940(16) . ?
N1 H1B 0.894(16) . ?
N1 H1C 0.900(18) . ?
O11 C11 1.2503(14) . ?
O12 C11 1.2607(14) . ?
C11 C12 1.5261(16) . ?
C12 C13 1.5314(16) . ?
C12 H12 1.0000 . ?
C13 C14 1.5253(18) . ?
C13 H13A 0.9900 . ?
C13 H13B 0.9900 . ?
C14 H14A 0.9800 . ?
C14 H14B 0.9800 . ?
C14 H14C 0.9800 . ?
N2 C22 1.4886(15) . ?
N2 H2A 0.858(18) . ?
N2 H2B 0.902(18) . ?
N2 H2C 0.871(18) . ?
O21 C21 1.2525(14) . ?
O22 C21 1.2517(14) . ?
C21 C22 1.5336(16) . ?
C22 C23 1.5285(17) . ?
C22 H22 1.0000 . ?
C23 C24 1.520(2) . ?
C23 H23A 0.9900 . ?
C23 H23B 0.9900 . ?
C24 H24A 0.9800 . ?
C24 H24B 0.9800 . ?
C24 H24C 0.9800 . ?

loop_
_geom_hbond_atom_site_label_D
_geom_hbond_atom_site_label_H
_geom_hbond_atom_site_label_A
_geom_hbond_distance_DH
_geom_hbond_distance_HA
_geom_hbond_distance_DA
_geom_hbond_angle_DHA
_geom_hbond_site_symmetry_A
O1 H1 O22 0.86(2) 1.84(2) 2.6970(13) 173.8(19) 1_556
O2 H2 O11 0.88(2) 1.90(2) 2.7759(13) 171.9(17) 1_455
O3 H3 O12 0.888(19) 1.735(19) 2.6066(13) 166.2(17) 1_455
O4 H4 O21 0.88(2) 1.78(2) 2.6636(14) 176.6(18) .
O5 H5 O21 0.871(19) 1.823(19) 2.6818(13) 168.2(16) .
O6 H6 O12 0.921(19) 1.798(19) 2.7171(13) 174.8(17) 1_455
N1 H1A O4 0.940(16) 1.988(17) 2.9043(15) 164.2(14) 2_666
N1 H1B O22 0.894(16) 2.017(16) 2.8312(14) 150.7(14) 1_556
N1 H1C O3 0.900(18) 2.001(18) 2.8555(14) 158.0(15) .
N2 H2A O11 0.858(18) 2.017(18) 2.8403(15) 160.5(16) 1_554
N2 H2B O1 0.902(18) 1.957(18) 2.8461(15) 168.1(14) 2_666
N2 H2C O5 0.871(18) 2.100(17) 2.8859(15) 149.8(14) 1_655

loop_
_geom_torsion_atom_site_label_1
_geom_torsion_atom_site_label_2
_geom_torsion_atom_site_label_3
_geom_torsion_atom_site_label_4
_geom_torsion
_geom_torsion_site_symmetry_1
_geom_torsion_site_symmetry_2
_geom_torsion_site_symmetry_3
_geom_torsion_site_symmetry_4
_geom_torsion_publ_flag
H1 O1 O2 H2 128.5(18) . . . . ?
H3 O3 O4 H4 -94.6(17) . . . . ?
H5 O5 O6 H6 -98.3(16) . . . . ?
O11 C11 C12 N1 23.29(15) . . . . ?
O22 C21 C22 N2 39.59(14) . . . . ?
